data_8106454
loop_
_publ_author_name
'Zhang, Yang'
'Wang, Su'
'Sun, Juan'

_publ_section_title
;
 The crystal structure of
 1-(4-bromophenyl)-2-(4-(4-fluorophenyl)piperazin-1-yl)ethanol,
 C18H20BrFN2O1
;
_journal_issue 1
_journal_name_full 'Zeitschrift f\"ur Kristallographie - New Crystal Structures'
_journal_page_first 125
_journal_page_last 126
_journal_paper_doi 10.1515/ncrs-2016-0180
_journal_volume 232
_journal_year 2017
_chemical_formula_sum 'C18 H20 Br F N2 O'
_chemical_formula_weight 379.26
_space_group_IT_number 14
_space_group_name_Hall '-P 2ybc'
_space_group_name_H-M_alt 'P 1 21/c 1'
_symmetry_cell_setting monoclinic
_symmetry_space_group_name_H-M 'P 1 21/c 1'
_atom_sites_solution_hydrogens geom
_atom_sites_solution_primary direct
_atom_sites_solution_secondary difmap
_cell_angle_alpha 90.00
_cell_angle_beta 93.293(2)
_cell_angle_gamma 90.00
_cell_formula_units_Z 4
_cell_length_a 14.1884(10)
_cell_length_b 5.3673(4)
_cell_length_c 22.3768(15)
_cell_measurement_reflns_used 3048
_cell_measurement_temperature 273(2)
_cell_measurement_theta_max 25.1
_cell_measurement_theta_min 2.3
_cell_volume 1701.3(2)
_computing_cell_refinement 'Bruker SMART'
_computing_data_collection 'Bruker SMART'
_computing_data_reduction 'Bruker SAINT'
_computing_molecular_graphics 'Bruker SHELXTL'
_computing_publication_material 'Bruker SHELXTL'
_computing_structure_refinement 'SHELXL-97 (Sheldrick, 2008)'
_computing_structure_solution 'SHELXS-97 (Sheldrick, 2008)'
_diffrn_ambient_temperature 273(2)
_diffrn_measured_fraction_theta_full 0.994
_diffrn_measured_fraction_theta_max 0.994
_diffrn_measurement_device_type 'CCD area detector'
_diffrn_measurement_method 'phi and omega scans'
_diffrn_radiation_monochromator graphite
_diffrn_radiation_source 'fine-focus sealed tube'
_diffrn_radiation_type MoK\a
_diffrn_radiation_wavelength 0.71073
_diffrn_reflns_av_R_equivalents 0.0675
_diffrn_reflns_av_sigmaI/netI 0.0621
_diffrn_reflns_limit_h_max 16
_diffrn_reflns_limit_h_min -14
_diffrn_reflns_limit_k_max 6
_diffrn_reflns_limit_k_min -6
_diffrn_reflns_limit_l_max 21
_diffrn_reflns_limit_l_min -26
_diffrn_reflns_number 14236
_diffrn_reflns_theta_full 25.14
_diffrn_reflns_theta_max 25.14
_diffrn_reflns_theta_min 2.26
_exptl_absorpt_coefficient_mu 2.432
_exptl_absorpt_correction_type none
_exptl_crystal_colour colorless
_exptl_crystal_density_diffrn 1.481
_exptl_crystal_density_meas 1.481
_exptl_crystal_description block
_exptl_crystal_F_000 776
_exptl_crystal_size_max 0.25
_exptl_crystal_size_mid 0.25
_exptl_crystal_size_min 0.18
_refine_diff_density_max 0.650
_refine_diff_density_min -0.456
_refine_diff_density_rms 0.064
_refine_ls_extinction_method none
_refine_ls_goodness_of_fit_ref 1.006
_refine_ls_hydrogen_treatment mixed
_refine_ls_matrix_type full
_refine_ls_number_parameters 212
_refine_ls_number_reflns 3048
_refine_ls_number_restraints 0
_refine_ls_restrained_S_all 1.006
_refine_ls_R_factor_all 0.0993
_refine_ls_R_factor_gt 0.0510
_refine_ls_shift/su_max 0.011
_refine_ls_shift/su_mean 0.011
_refine_ls_structure_factor_coef Fsqd
_refine_ls_weighting_details 'calc w=1/[\s^2^(Fo^2^)+(0.0645P)^2^+1.0000P] where P=(Fo^2^+2Fc^2^)/3'
_refine_ls_weighting_scheme calc
_refine_ls_wR_factor_gt 0.1172
_refine_ls_wR_factor_ref 0.1384
_reflns_number_gt 1876
_reflns_number_total 3048
_reflns_threshold_expression >2sigma(I)
_cod_data_source_file suppl_ncrs-2016-0180_suppl.cif
_cod_data_source_block mo_gfj_8_0m
_cod_depositor_comments
;
The following automatic conversions were performed:

data item '_symmetry_cell_setting' value 'Monoclinic' was changed to
'monoclinic' in accordance with the built-in table derived from the
CIF Core dictionary named 'cif_core.dic' version 2.4.5 last updated
on 2014-11-21.

Automatic conversion script
Id: cif_fix_values 8738 2021-04-28 16:35:53Z antanas 
;
_cod_original_sg_symbol_H-M P21/c
_cod_database_code 8106454

loop_
_symmetry_equiv_pos_as_xyz
'x, y, z'
'-x, y+1/2, -z+1/2'
'-x, -y, -z'
'x, -y-1/2, z-1/2'

loop_
_atom_site_label
_atom_site_type_symbol
_atom_site_fract_x
_atom_site_fract_y
_atom_site_fract_z
_atom_site_U_iso_or_equiv
_atom_site_adp_type
_atom_site_occupancy
_atom_site_symmetry_multiplicity
_atom_site_calc_flag
_atom_site_refinement_flags
_atom_site_disorder_assembly
_atom_site_disorder_group
C11 C 0.1945(3) 0.9821(8) 0.13607(17) 0.0556(11) Uani 1 1 d . . .
H11A H 0.1888 0.8043 0.1427 0.067 Uiso 1 1 calc R . .
H11B H 0.1314 1.0513 0.1308 0.067 Uiso 1 1 calc R . .
Br1 Br 0.01866(3) 1.03690(12) 0.41556(2) 0.0852(3) Uani 1 1 d . . .
F1 F 0.4435(2) 0.5371(4) -0.05738(11) 0.0734(7) Uani 1 1 d . . .
N1 N 0.3174(2) 0.9063(6) -0.03156(13) 0.0439(8) Uani 1 1 d . . .
N2 N 0.2458(2) 1.0262(6) 0.08203(14) 0.0502(8) Uani 1 1 d . . .
C13 C 0.1888(3) 1.0892(7) 0.24425(17) 0.0455(10) Uani 1 1 d . . .
C16 C 0.0867(3) 1.0597(8) 0.34515(16) 0.0462(10) Uani 1 1 d . . .
C6 C 0.3637(2) 0.9090(7) -0.08562(15) 0.0401(9) Uani 1 1 d . . .
C1 C 0.4271(3) 0.7216(7) -0.09816(16) 0.0469(10) Uani 1 1 d . . .
C10 C 0.3792(3) 0.9191(8) 0.02302(17) 0.0519(10) Uani 1 1 d . . .
H10A H 0.4051 1.0857 0.0276 0.062 Uiso 1 1 calc R . .
H10B H 0.4313 0.8035 0.0201 0.062 Uiso 1 1 calc R . .
C2 C 0.4742(3) 0.7111(8) -0.14965(18) 0.0586(11) Uani 1 1 d . . .
H2 H 0.5180 0.5856 -0.1551 0.070 Uiso 1 1 calc R . .
C15 C 0.0679(3) 1.2481(8) 0.30512(19) 0.0623(12) Uani 1 1 d . . .
H15 H 0.0212 1.3650 0.3117 0.075 Uiso 1 1 calc R . .
C5 C 0.3477(3) 1.0849(7) -0.13056(17) 0.0496(10) Uani 1 1 d . . .
H5 H 0.3054 1.2141 -0.1248 0.060 Uiso 1 1 calc R . .
C17 C 0.1550(3) 0.8892(9) 0.3352(2) 0.0681(13) Uani 1 1 d . . .
H17 H 0.1680 0.7626 0.3628 0.082 Uiso 1 1 calc R . .
C7 C 0.2387(3) 1.0792(8) -0.02664(18) 0.0585(11) Uani 1 1 d . . .
H7A H 0.1969 1.0697 -0.0625 0.070 Uiso 1 1 calc R . .
H7B H 0.2624 1.2482 -0.0229 0.070 Uiso 1 1 calc R . .
C14 C 0.1196(3) 1.2619(8) 0.25467(18) 0.0621(12) Uani 1 1 d . . .
H14 H 0.1074 1.3898 0.2273 0.074 Uiso 1 1 calc R . .
C12 C 0.2454(3) 1.1001(9) 0.18923(18) 0.0588(11) Uani 1 1 d . . .
H12 H 0.304(3) 1.006(7) 0.198(2) 0.071 Uiso 1 1 calc . . .
C4 C 0.3927(3) 1.0728(8) -0.18343(19) 0.0591(11) Uani 1 1 d . . .
H4 H 0.3797 1.1924 -0.2128 0.071 Uiso 1 1 calc R . .
O1 O 0.2708(3) 1.3456(6) 0.17692(13) 0.0796(10) Uani 1 1 d . . .
H1 H 0.2757 1.3621 0.1408 0.119 Uiso 1 1 calc R . .
C18 C 0.2046(3) 0.9034(8) 0.2848(2) 0.0633(12) Uani 1 1 d . . .
H18 H 0.2501 0.7835 0.2781 0.076 Uiso 1 1 calc R . .
C8 C 0.1848(3) 1.0141(9) 0.02744(18) 0.0642(12) Uani 1 1 d . . .
H8A H 0.1325 1.1291 0.0304 0.077 Uiso 1 1 calc R . .
H8B H 0.1590 0.8474 0.0228 0.077 Uiso 1 1 calc R . .
C3 C 0.4561(3) 0.8883(9) -0.19345(18) 0.0603(12) Uani 1 1 d . . .
H3 H 0.4865 0.8823 -0.2291 0.072 Uiso 1 1 calc R . .
C9 C 0.3247(3) 0.8551(8) 0.07650(17) 0.0557(11) Uani 1 1 d . . .
H9A H 0.3011 0.6860 0.0726 0.067 Uiso 1 1 calc R . .
H9B H 0.3663 0.8635 0.1124 0.067 Uiso 1 1 calc R . .

loop_
_atom_site_aniso_label
_atom_site_aniso_U_11
_atom_site_aniso_U_22
_atom_site_aniso_U_33
_atom_site_aniso_U_23
_atom_site_aniso_U_13
_atom_site_aniso_U_12
C11 0.059(3) 0.067(3) 0.043(2) -0.0053(19) 0.0188(19) -0.006(2)
Br1 0.0670(4) 0.1356(6) 0.0558(3) 0.0018(3) 0.0279(2) -0.0113(3)
F1 0.100(2) 0.0605(15) 0.0599(16) 0.0055(12) 0.0070(14) 0.0233(14)
N1 0.0400(18) 0.058(2) 0.0341(17) -0.0022(14) 0.0051(14) 0.0030(15)
N2 0.050(2) 0.065(2) 0.0368(18) -0.0033(15) 0.0120(14) 0.0005(17)
C13 0.046(2) 0.049(2) 0.043(2) -0.0076(18) 0.0084(17) -0.008(2)
C16 0.036(2) 0.065(3) 0.038(2) -0.0017(19) 0.0045(16) -0.005(2)
C6 0.037(2) 0.048(2) 0.035(2) -0.0053(17) 0.0021(16) -0.0068(18)
C1 0.055(3) 0.046(2) 0.039(2) -0.0029(18) -0.0014(18) -0.001(2)
C10 0.041(2) 0.073(3) 0.041(2) -0.0009(19) 0.0038(18) 0.004(2)
C2 0.052(3) 0.066(3) 0.059(3) -0.018(2) 0.009(2) 0.007(2)
C15 0.062(3) 0.061(3) 0.065(3) -0.001(2) 0.013(2) 0.018(2)
C5 0.050(2) 0.053(2) 0.046(2) 0.0018(19) 0.0063(19) 0.000(2)
C17 0.071(3) 0.071(3) 0.064(3) 0.027(2) 0.015(2) 0.016(3)
C7 0.051(3) 0.083(3) 0.042(2) -0.002(2) 0.0039(19) 0.015(2)
C14 0.079(3) 0.057(3) 0.051(3) 0.014(2) 0.012(2) 0.008(2)
C12 0.067(3) 0.067(3) 0.044(2) -0.006(2) 0.015(2) -0.010(2)
C4 0.064(3) 0.065(3) 0.049(3) 0.010(2) 0.010(2) -0.008(2)
O1 0.113(3) 0.072(2) 0.0567(19) -0.0038(16) 0.0296(19) -0.0333(19)
C18 0.064(3) 0.063(3) 0.065(3) 0.011(2) 0.023(2) 0.018(2)
C8 0.049(2) 0.096(4) 0.048(3) -0.007(2) 0.010(2) 0.009(2)
C3 0.061(3) 0.078(3) 0.043(3) -0.006(2) 0.016(2) -0.006(3)
C9 0.056(3) 0.072(3) 0.040(2) 0.004(2) 0.0058(19) 0.004(2)

loop_
_atom_type_symbol
_atom_type_description
_atom_type_scat_dispersion_real
_atom_type_scat_dispersion_imag
_atom_type_scat_source
C C 0.0033 0.0016 'International Tables Vol C Tables 4.2.6.8 and 6.1.1.4'
H H 0.0000 0.0000 'International Tables Vol C Tables 4.2.6.8 and 6.1.1.4'
N N 0.0061 0.0033 'International Tables Vol C Tables 4.2.6.8 and 6.1.1.4'
O O 0.0106 0.0060 'International Tables Vol C Tables 4.2.6.8 and 6.1.1.4'
F F 0.0171 0.0103 'International Tables Vol C Tables 4.2.6.8 and 6.1.1.4'
Br Br -0.2901 2.4595 'International Tables Vol C Tables 4.2.6.8 and 6.1.1.4'

loop_
_geom_angle_atom_site_label_1
_geom_angle_atom_site_label_2
_geom_angle_atom_site_label_3
_geom_angle
_geom_angle_site_symmetry_1
_geom_angle_site_symmetry_3
N2 C11 C12 110.3(3) . .
C6 N1 C7 117.0(3) . .
C6 N1 C10 115.4(3) . .
C7 N1 C10 109.4(3) . .
C8 N2 C9 108.8(3) . .
C8 N2 C11 112.6(3) . .
C9 N2 C11 112.8(3) . .
C18 C13 C14 118.2(4) . .
C18 C13 C12 119.9(4) . .
C14 C13 C12 122.0(4) . .
C17 C16 C15 120.3(4) . .
C17 C16 Br1 119.6(3) . .
C15 C16 Br1 120.1(3) . .
C5 C6 C1 115.3(3) . .
C5 C6 N1 124.3(3) . .
C1 C6 N1 120.4(3) . .
F1 C1 C2 117.7(4) . .
F1 C1 C6 118.7(3) . .
C2 C1 C6 123.6(4) . .
N1 C10 C9 110.1(3) . .
C1 C2 C3 119.4(4) . .
C16 C15 C14 118.8(4) . .
C4 C5 C6 121.7(4) . .
C16 C17 C18 120.2(4) . .
N1 C7 C8 109.8(3) . .
C13 C14 C15 121.2(4) . .
O1 C12 C11 111.1(4) . .
O1 C12 C13 110.6(3) . .
C11 C12 C13 112.1(4) . .
C3 C4 C5 121.2(4) . .
C13 C18 C17 121.3(4) . .
N2 C8 C7 111.0(3) . .
C4 C3 C2 118.8(4) . .
N2 C9 C10 110.9(3) . .

loop_
_geom_bond_atom_site_label_1
_geom_bond_atom_site_label_2
_geom_bond_distance
_geom_bond_site_symmetry_2
C11 N2 1.466(5) .
C11 C12 1.497(6) .
Br1 C16 1.898(4) .
F1 C1 1.357(4) .
N1 C6 1.410(4) .
N1 C7 1.461(5) .
N1 C10 1.464(5) .
N2 C8 1.458(5) .
N2 C9 1.459(5) .
C13 C18 1.358(6) .
C13 C14 1.380(5) .
C13 C12 1.509(5) .
C16 C17 1.361(6) .
C16 C15 1.367(5) .
C6 C5 1.389(5) .
C6 C1 1.389(5) .
C1 C2 1.365(5) .
C10 C9 1.501(5) .
C2 C3 1.379(6) .
C15 C14 1.383(5) .
C5 C4 1.378(5) .
C17 C18 1.366(6) .
C7 C8 1.509(6) .
C12 O1 1.398(5) .
C4 C3 1.365(6) .
